data_7005854
loop_
_publ_author_name
'Sun, Yan-Qiong'
'Yang, Guo-Yu'

_publ_section_title
;
 Organic-inorganic hybrid materials constructed from inorganic
 lanthanide sulfate skeletons and organic 4,5-imidazoledicarboxylic
 acid.
;
_journal_issue 34
_journal_name_full 'Dalton transactions (Cambridge, England : 2003)'
_journal_page_first 3771
_journal_page_last 3781
_journal_paper_doi 10.1039/b706072f
_journal_year 2007
_chemical_formula_sum 'C4 H5 Er N2 O7 S'
_chemical_formula_weight 392.42
_chemical_name_systematic
;
?
;
_space_group_IT_number 14
_symmetry_cell_setting monoclinic
_symmetry_space_group_name_Hall '-P 2ybc'
_symmetry_space_group_name_H-M 'P 1 21/c 1'
_atom_sites_solution_hydrogens geom
_atom_sites_solution_primary direct
_atom_sites_solution_secondary difmap
_audit_creation_method SHELXL-97
_cell_angle_alpha 90.00
_cell_angle_beta 107.7710(10)
_cell_angle_gamma 90.00
_cell_formula_units_Z 4
_cell_length_a 11.1469(3)
_cell_length_b 6.447
_cell_length_c 12.0387(2)
_cell_measurement_reflns_used 47
_cell_measurement_temperature 293(2)
_cell_measurement_theta_max 25.64
_cell_measurement_theta_min 1.92
_cell_volume 823.87(3)
_computing_cell_refinement 'Siemens SMART'
_computing_data_collection 'Siemens SMART'
_computing_data_reduction 'Siemens XPREP'
_computing_structure_refinement 'SHELXL-97 (Sheldrick, 1997)'
_computing_structure_solution 'SHELXS-97 (Sheldrick, 1990)'
_diffrn_ambient_temperature 293(2)
_diffrn_measured_fraction_theta_full 0.996
_diffrn_measured_fraction_theta_max 0.996
_diffrn_radiation_monochromator graphite
_diffrn_radiation_source 'fine-focus sealed tube'
_diffrn_radiation_type MoK\a
_diffrn_radiation_wavelength 0.71073
_diffrn_reflns_av_R_equivalents 0.0322
_diffrn_reflns_av_sigmaI/netI 0.0278
_diffrn_reflns_limit_h_max 12
_diffrn_reflns_limit_h_min -13
_diffrn_reflns_limit_k_max 5
_diffrn_reflns_limit_k_min -7
_diffrn_reflns_limit_l_max 14
_diffrn_reflns_limit_l_min -14
_diffrn_reflns_number 4196
_diffrn_reflns_theta_full 25.64
_diffrn_reflns_theta_max 25.64
_diffrn_reflns_theta_min 1.92
_exptl_absorpt_coefficient_mu 10.462
_exptl_absorpt_correction_T_max 1.0000
_exptl_absorpt_correction_T_min .5525
_exptl_absorpt_process_details 'SADABS (Sheldrick, 1996)'
_exptl_crystal_colour white
_exptl_crystal_density_diffrn 3.164
_exptl_crystal_density_method 'not measured'
_exptl_crystal_description prism
_exptl_crystal_F_000 732
_exptl_crystal_size_max .30
_exptl_crystal_size_mid .15
_exptl_crystal_size_min .10
_refine_diff_density_max 2.124
_refine_diff_density_min -1.141
_refine_diff_density_rms 0.222
_refine_ls_extinction_coef 0.0023(4)
_refine_ls_extinction_expression Fc^*^=kFc[1+0.001xFc^2^\l^3^/sin(2\q)]^-1/4^
_refine_ls_extinction_method SHELXL
_refine_ls_goodness_of_fit_ref 1.208
_refine_ls_hydrogen_treatment constr
_refine_ls_matrix_type full
_refine_ls_number_parameters 137
_refine_ls_number_reflns 1559
_refine_ls_number_restraints 0
_refine_ls_restrained_S_all 1.208
_refine_ls_R_factor_all 0.0358
_refine_ls_R_factor_gt 0.0314
_refine_ls_shift/su_max 0.001
_refine_ls_shift/su_mean 0.000
_refine_ls_structure_factor_coef Fsqd
_refine_ls_weighting_details 'calc w=1/[\s^2^(Fo^2^)+(0.0358P)^2^+8.7029P] where P=(Fo^2^+2Fc^2^)/3'
_refine_ls_weighting_scheme calc
_refine_ls_wR_factor_gt 0.0777
_refine_ls_wR_factor_ref 0.0808
_reflns_number_gt 1456
_reflns_number_total 1559
_reflns_threshold_expression >2sigma(I)
_cod_data_source_file b706072f.txt
_cod_data_source_block 173
_cod_original_cell_volume 823.88(3)
_cod_original_sg_symbol_H-M P_1_21/c_1
_cod_database_code 7005854

loop_
_symmetry_equiv_pos_as_xyz
'x, y, z'
'-x, y+1/2, -z+1/2'
'-x, -y, -z'
'x, -y-1/2, z-1/2'

loop_
_atom_site_label
_atom_site_type_symbol
_atom_site_fract_x
_atom_site_fract_y
_atom_site_fract_z
_atom_site_U_iso_or_equiv
_atom_site_adp_type
_atom_site_occupancy
_atom_site_symmetry_multiplicity
_atom_site_calc_flag
_atom_site_refinement_flags
_atom_site_disorder_assembly
_atom_site_disorder_group
Er Er 0.15956(3) 0.14091(5) 0.60546(3) 0.00983(17) Uani 1 1 d . . .
S S -0.16234(17) 0.3204(3) 0.45559(17) 0.0142(4) Uani 1 1 d . . .
C1 C 0.5117(8) 0.2601(13) 0.5025(8) 0.0213(17) Uani 1 1 d . . .
H1A H 0.5474 0.2777 0.4426 0.026 Uiso 1 1 calc R . .
C2 C 0.4857(7) 0.2300(15) 0.6748(7) 0.0237(18) Uani 1 1 d . . .
H2A H 0.5037 0.2234 0.7554 0.028 Uiso 1 1 calc R . .
C3 C 0.3881(7) 0.2344(12) 0.4922(7) 0.0169(16) Uani 1 1 d . . .
C4 C 0.2728(7) 0.2243(12) 0.3912(7) 0.0144(15) Uani 1 1 d . . .
N1 N 0.5727(7) 0.2545(12) 0.6197(6) 0.0232(15) Uani 1 1 d . . .
H1B H 0.6527 0.2649 0.6523 0.028 Uiso 1 1 calc R . .
N2 N 0.3725(6) 0.2165(11) 0.6009(6) 0.0188(14) Uani 1 1 d . . .
O1 O 0.2785(5) 0.2788(9) 0.2928(4) 0.0169(11) Uani 1 1 d . . .
O2 O 0.1738(5) 0.1593(8) 0.4136(5) 0.0160(11) Uani 1 1 d . . .
O3 O -0.1341(5) 0.5063(9) 0.3974(5) 0.0203(12) Uani 1 1 d . . .
O4 O -0.2004(6) 0.3740(9) 0.5569(5) 0.0243(13) Uani 1 1 d . . .
O5 O -0.2594(5) 0.1899(9) 0.3711(5) 0.0197(12) Uani 1 1 d . . .
O6 O -0.0496(5) 0.1804(8) 0.4898(5) 0.0143(11) Uani 1 1 d . . .
O1W O 0.0428(5) 0.0286(10) 0.7233(5) 0.0272(14) Uani 1 1 d . . .
H11 H 0.0724 -0.0302 0.7878 0.080 Uiso 1 1 d R . .
H12 H -0.0196 -0.0358 0.6834 0.080 Uiso 1 1 d R . .

loop_
_atom_site_aniso_label
_atom_site_aniso_U_11
_atom_site_aniso_U_22
_atom_site_aniso_U_33
_atom_site_aniso_U_23
_atom_site_aniso_U_13
_atom_site_aniso_U_12
Er 0.0085(2) 0.0103(2) 0.0100(2) 0.00026(12) 0.00184(14) -0.00010(11)
S 0.0106(9) 0.0101(9) 0.0194(9) -0.0006(7) 0.0008(7) 0.0003(7)
C1 0.014(4) 0.028(5) 0.021(4) -0.001(3) 0.005(3) -0.002(3)
C2 0.011(4) 0.036(5) 0.019(4) 0.004(4) -0.002(3) -0.004(3)
C3 0.016(4) 0.015(4) 0.019(4) -0.001(3) 0.004(3) 0.000(3)
C4 0.012(4) 0.011(4) 0.020(4) -0.007(3) 0.004(3) 0.001(3)
N1 0.016(3) 0.030(4) 0.020(3) -0.001(3) -0.001(3) -0.001(3)
N2 0.014(3) 0.025(4) 0.015(3) 0.001(3) 0.001(3) -0.003(3)
O1 0.017(3) 0.026(3) 0.009(2) 0.005(2) 0.005(2) 0.002(2)
O2 0.011(3) 0.022(3) 0.015(3) 0.001(2) 0.005(2) -0.002(2)
O3 0.026(3) 0.009(3) 0.024(3) 0.005(2) 0.005(2) 0.003(2)
O4 0.025(3) 0.024(3) 0.028(3) -0.008(3) 0.015(3) -0.002(2)
O5 0.016(3) 0.016(3) 0.022(3) -0.003(2) -0.001(2) 0.001(2)
O6 0.011(3) 0.011(3) 0.019(3) -0.001(2) 0.001(2) 0.002(2)
O1W 0.022(3) 0.044(4) 0.013(3) 0.000(3) 0.001(2) -0.016(3)

loop_
_atom_type_symbol
_atom_type_description
_atom_type_scat_dispersion_real
_atom_type_scat_dispersion_imag
_atom_type_scat_source
C C 0.0033 0.0016 'International Tables Vol C Tables 4.2.6.8 and 6.1.1.4'
H H 0.0000 0.0000 'International Tables Vol C Tables 4.2.6.8 and 6.1.1.4'
N N 0.0061 0.0033 'International Tables Vol C Tables 4.2.6.8 and 6.1.1.4'
O O 0.0106 0.0060 'International Tables Vol C Tables 4.2.6.8 and 6.1.1.4'
S S 0.1246 0.1234 'International Tables Vol C Tables 4.2.6.8 and 6.1.1.4'
Er Er -0.2586 4.9576 'International Tables Vol C Tables 4.2.6.8 and 6.1.1.4'

loop_
_geom_angle_atom_site_label_1
_geom_angle_atom_site_label_2
_geom_angle_atom_site_label_3
_geom_angle
_geom_angle_site_symmetry_1
_geom_angle_site_symmetry_3
_geom_angle_publ_flag
O3 Er O1 79.8(2) 3_566 4_566 ?
O3 Er O1W 103.3(2) 3_566 . ?
O1 Er O1W 74.50(19) 4_566 . ?
O3 Er O6 77.68(19) 3_566 . ?
O1 Er O6 137.05(19) 4_566 . ?
O1W Er O6 75.8(2) . . ?
O3 Er O2 88.9(2) 3_566 . ?
O1 Er O2 139.10(19) 4_566 . ?
O1W Er O2 146.29(19) . . ?
O6 Er O2 76.40(18) . . ?
O3 Er O5 160.4(2) 3_566 3_556 ?
O1 Er O5 88.7(2) 4_566 3_556 ?
O1W Er O5 88.7(2) . 3_556 ?
O6 Er O5 120.87(18) . 3_556 ?
O2 Er O5 89.6(2) . 3_556 ?
O3 Er N2 85.3(2) 3_566 . ?
O1 Er N2 72.7(2) 4_566 . ?
O1W Er N2 144.0(2) . . ?
O6 Er N2 140.0(2) . . ?
O2 Er N2 67.2(2) . . ?
O5 Er N2 76.1(2) 3_556 . ?
O3 Er O6 140.77(19) 3_566 3_556 ?
O1 Er O6 133.75(19) 4_566 3_556 ?
O1W Er O6 74.5(2) . 3_556 ?
O6 Er O6 63.7(2) . 3_556 ?
O2 Er O6 76.31(18) . 3_556 ?
O5 Er O6 57.21(17) 3_556 3_556 ?
N2 Er O6 120.0(2) . 3_556 ?
O3 Er S 165.86(14) 3_566 3_556 ?
O1 Er S 114.10(15) 4_566 3_556 ?
O1W Er S 83.81(17) . 3_556 ?
O6 Er S 92.52(13) . 3_556 ?
O2 Er S 78.82(14) . 3_556 ?
O5 Er S 28.52(13) 3_556 3_556 ?
N2 Er S 96.16(18) . 3_556 ?
O6 Er S 29.05(12) 3_556 3_556 ?
O4 S O3 111.5(3) . . ?
O4 S O5 111.7(4) . . ?
O3 S O5 110.5(3) . . ?
O4 S O6 110.4(3) . . ?
O3 S O6 109.8(3) . . ?
O5 S O6 102.7(3) . . ?
O4 S Er 117.4(2) . 3_556 ?
O3 S Er 131.1(2) . 3_556 ?
O5 S Er 49.5(2) . 3_556 ?
O6 S Er 54.0(2) . 3_556 ?
C3 C1 N1 105.2(8) . . ?
C3 C1 H1A 127.4 . . ?
N1 C1 H1A 127.4 . . ?
N2 C2 N1 111.4(7) . . ?
N2 C2 H2A 124.3 . . ?
N1 C2 H2A 124.3 . . ?
C1 C3 N2 110.1(7) . . ?
C1 C3 C4 133.2(8) . . ?
N2 C3 C4 116.6(7) . . ?
O1 C4 O2 125.7(7) . . ?
O1 C4 C3 118.9(7) . . ?
O2 C4 C3 115.4(7) . . ?
C2 N1 C1 107.9(7) . . ?
C2 N1 H1B 126.1 . . ?
C1 N1 H1B 126.1 . . ?
C2 N2 C3 105.4(7) . . ?
C2 N2 Er 137.9(6) . . ?
C3 N2 Er 116.4(5) . . ?
C4 O1 Er 143.9(5) . 4_565 ?
C4 O2 Er 122.6(5) . . ?
S O3 Er 140.6(4) . 3_566 ?
S O5 Er 102.0(3) . 3_556 ?
S O6 Er 146.1(3) . . ?
S O6 Er 96.9(2) . 3_556 ?
Er O6 Er 116.3(2) . 3_556 ?
Er O1W H11 125.1 . . ?
Er O1W H12 109.4 . . ?
H11 O1W H12 109.6 . . ?

loop_
_geom_bond_atom_site_label_1
_geom_bond_atom_site_label_2
_geom_bond_distance
_geom_bond_site_symmetry_2
_geom_bond_publ_flag
Er O3 2.291(6) 3_566 ?
Er O1 2.300(5) 4_566 ?
Er O1W 2.315(6) . ?
Er O6 2.336(5) . ?
Er O2 2.366(5) . ?
Er O5 2.382(6) 3_556 ?
Er N2 2.440(7) . ?
Er O6 2.500(5) 3_556 ?
Er S 3.0659(19) 3_556 ?
S O4 1.450(6) . ?
S O3 1.470(6) . ?
S O5 1.497(6) . ?
S O6 1.499(5) . ?
S Er 3.0659(19) 3_556 ?
C1 C3 1.356(12) . ?
C1 N1 1.367(11) . ?
C1 H1A 0.9300 . ?
C2 N2 1.306(10) . ?
C2 N1 1.341(12) . ?
C2 H2A 0.9300 . ?
C3 N2 1.376(11) . ?
C3 C4 1.477(10) . ?
C4 O1 1.256(10) . ?
C4 O2 1.284(10) . ?
N1 H1B 0.8600 . ?
O1 Er 2.300(5) 4_565 ?
O3 Er 2.291(6) 3_566 ?
O5 Er 2.382(6) 3_556 ?
O6 Er 2.500(5) 3_556 ?
O1W H11 0.8363 . ?
O1W H12 0.8269 . ?
